data_7014044
loop_
_publ_author_name
'M\"oller, Andreas C'
'Heyn, Richard H.'
'Blom, Richard'
'Swang, Ole'
'G\"orbitz, Carl Henrik'
'Kopf, J\"urgen'

_publ_section_title
;
 Synthesis, structure, and ethene polymerisation catalysis of 1- or
 2-silyl substituted bis[indenyl]zirconium(IV) dichlorides.
;
_journal_issue 10
_journal_name_full 'Dalton transactions (Cambridge, England : 2003)'
_journal_page_first 1578
_journal_page_last 1589
_journal_paper_doi 10.1039/b400505h
_journal_year 2004
_chemical_absolute_configuration racemate
_chemical_compound_source synthesis
_chemical_formula_sum 'C22 H26 Cl2 Si2 Zr'
_chemical_formula_weight 508.73
_chemical_name_common Zr-metallorganic
_chemical_name_systematic
;
Zr-metallorganic
;
_space_group_IT_number 14
_symmetry_cell_setting monoclinic
_symmetry_space_group_name_Hall '-P 2ybc'
_symmetry_space_group_name_H-M 'P 1 21/c 1'
_atom_sites_solution_hydrogens geom
_atom_sites_solution_primary direct
_atom_sites_solution_secondary difmap
_audit_creation_method SHELXL-97
_cell_angle_alpha 90.00
_cell_angle_beta 98.783(1)
_cell_angle_gamma 90.00
_cell_formula_units_Z 4
_cell_length_a 10.6354(1)
_cell_length_b 13.4550(2)
_cell_length_c 16.3064(1)
_cell_measurement_reflns_used 7490
_cell_measurement_temperature 150(2)
_cell_measurement_theta_max 45.0
_cell_measurement_theta_min 2.9
_cell_volume 2306.07(4)
_computing_cell_refinement 'SAINT (Bruker, 2001)'
_computing_data_collection 'SMART (Bruker, 1998)'
_computing_data_reduction 'SAINT (Bruker, 2001)'
_computing_molecular_graphics 'SHELXTL (Bruker, 2000)'
_computing_publication_material 'SHELXTL (Bruker, 2000)'
_computing_structure_refinement 'SHELXTL (Bruker, 2000)'
_computing_structure_solution 'SHELXTL (Bruker, 2000)'
_diffrn_ambient_temperature 150(2)
_diffrn_detector_area_resol_mean 8.3
_diffrn_measured_fraction_theta_full 1.000
_diffrn_measured_fraction_theta_max 0.950
_diffrn_measurement_device 'Siemens SMART CCD diffractometer'
_diffrn_measurement_method 'Sets of exposures each taken over 0.6\% \w rotation'
_diffrn_radiation_monochromator graphite
_diffrn_radiation_source 'fine-focus sealed tube'
_diffrn_radiation_type MoK\a
_diffrn_radiation_wavelength 0.71073
_diffrn_reflns_av_R_equivalents 0.0326
_diffrn_reflns_av_sigmaI/netI 0.0441
_diffrn_reflns_limit_h_max 21
_diffrn_reflns_limit_h_min -20
_diffrn_reflns_limit_k_max 25
_diffrn_reflns_limit_k_min -23
_diffrn_reflns_limit_l_max 32
_diffrn_reflns_limit_l_min -32
_diffrn_reflns_number 44638
_diffrn_reflns_theta_full 35.00
_diffrn_reflns_theta_max 45.01
_diffrn_reflns_theta_min 2.90
_diffrn_standards_decay_% 0
_diffrn_standards_number 'not applicable to area detectors'
_exptl_absorpt_coefficient_mu 0.818
_exptl_absorpt_correction_T_max 0.921
_exptl_absorpt_correction_T_min 0.520
_exptl_absorpt_correction_type multi-scan
_exptl_absorpt_process_details 'SADABS (Sheldrick, 1996)'
_exptl_crystal_colour yellow
_exptl_crystal_density_diffrn 1.465
_exptl_crystal_density_meas ?
_exptl_crystal_density_method .
_exptl_crystal_description plate
_exptl_crystal_F_000 1040
_exptl_crystal_size_max 0.80
_exptl_crystal_size_mid 0.33
_exptl_crystal_size_min 0.10
_refine_diff_density_max 1.214
_refine_diff_density_min -0.664
_refine_diff_density_rms 0.101
_refine_ls_extinction_method none
_refine_ls_goodness_of_fit_ref 1.023
_refine_ls_hydrogen_treatment constr
_refine_ls_matrix_type full
_refine_ls_number_parameters 252
_refine_ls_number_reflns 18142
_refine_ls_number_restraints 0
_refine_ls_restrained_S_all 1.023
_refine_ls_R_factor_all 0.0703
_refine_ls_R_factor_gt 0.0371
_refine_ls_shift/su_max 0.003
_refine_ls_shift/su_mean 0.000
_refine_ls_structure_factor_coef Fsqd
_refine_ls_weighting_details 'calc w=1/[\s^2^(Fo^2^)+(0.0394P)^2^+0.2286P] where P=(Fo^2^+2Fc^2^)/3'
_refine_ls_weighting_scheme calc
_refine_ls_wR_factor_gt 0.0792
_refine_ls_wR_factor_ref 0.0917
_reflns_number_gt 12448
_reflns_number_total 18142
_reflns_threshold_expression >2sigma(I)
_cod_data_source_file b400505h.txt
_cod_data_source_block rh
_cod_original_sg_symbol_H-M 'P 21/c'
_cod_database_code 7014044

loop_
_symmetry_equiv_pos_as_xyz
'x, y, z'
'-x, y+1/2, -z+1/2'
'-x, -y, -z'
'x, -y-1/2, z-1/2'

loop_
_atom_site_aniso_label
_atom_site_aniso_U_11
_atom_site_aniso_U_22
_atom_site_aniso_U_33
_atom_site_aniso_U_23
_atom_site_aniso_U_13
_atom_site_aniso_U_12
Zr 0.01489(4) 0.01221(4) 0.01231(3) 0.00001(3) 0.00152(2) 0.00048(3)
Cl1 0.02591(12) 0.02027(11) 0.02328(11) -0.00283(8) 0.00560(9) 0.00665(9)
Cl2 0.02580(12) 0.01910(11) 0.02173(11) 0.00124(8) 0.00280(9) -0.00767(9)
Si1A 0.01365(12) 0.0257(2) 0.02533(15) -0.00460(11) 0.00367(11) -0.00163(10)
Si1B 0.01524(13) 0.02418(15) 0.02212(14) 0.00120(11) 0.00237(10) 0.00073(10)
C1A 0.0165(4) 0.0244(5) 0.0140(4) 0.0032(3) 0.0030(3) 0.0035(3)
C2A 0.0148(4) 0.0187(4) 0.0175(4) 0.0045(3) 0.0015(3) 0.0007(3)
C3A 0.0146(4) 0.0166(4) 0.0176(4) 0.0020(3) 0.0019(3) 0.0017(3)
C4A 0.0140(4) 0.0197(4) 0.0165(4) 0.0014(3) 0.0014(3) 0.0006(3)
C5A 0.0179(4) 0.0227(4) 0.0144(4) -0.0014(3) 0.0008(3) 0.0001(3)
C6A 0.0171(4) 0.0239(5) 0.0265(5) 0.0074(4) 0.0018(4) -0.0014(3)
C7A 0.0161(4) 0.0380(7) 0.0319(6) 0.0135(5) 0.0046(4) -0.0006(4)
C8A 0.0194(5) 0.0461(8) 0.0238(5) 0.0110(5) 0.0088(4) 0.0060(5)
C9A 0.0228(5) 0.0351(6) 0.0173(4) 0.0039(4) 0.0069(4) 0.0077(4)
C10A 0.0228(6) 0.0351(7) 0.0431(8) -0.0118(6) 0.0013(5) -0.0057(5)
C11A 0.0205(6) 0.0358(8) 0.085(2) 0.0026(9) 0.0027(8) 0.0077(5)
C1B 0.0186(4) 0.0192(4) 0.0129(3) 0.0016(3) 0.0014(3) -0.0002(3)
C2B 0.0174(4) 0.0160(4) 0.0143(4) -0.0024(3) 0.0014(3) 0.0003(3)
C3B 0.0177(4) 0.0151(4) 0.0158(4) -0.0011(3) 0.0013(3) -0.0006(3)
C4B 0.0159(4) 0.0188(4) 0.0159(4) 0.0004(3) 0.0003(3) -0.0002(3)
C5B 0.0192(4) 0.0177(4) 0.0166(4) 0.0031(3) 0.0010(3) 0.0023(3)
C6B 0.0199(4) 0.0214(4) 0.0190(4) -0.0046(3) 0.0038(3) 0.0024(3)
C7B 0.0193(5) 0.0337(6) 0.0199(5) -0.0045(4) 0.0048(4) 0.0008(4)
C8B 0.0232(5) 0.0331(6) 0.0174(4) -0.0005(4) 0.0057(4) -0.0049(4)
C9B 0.0258(5) 0.0242(5) 0.0149(4) 0.0027(3) 0.0045(3) -0.0032(4)
C10B 0.0231(6) 0.0356(7) 0.0525(10) 0.0083(7) 0.0018(6) 0.0078(5)
C11B 0.0271(6) 0.0325(7) 0.0526(10) -0.0053(6) 0.0112(6) -0.0096(5)

loop_
_atom_site_label
_atom_site_type_symbol
_atom_site_fract_x
_atom_site_fract_y
_atom_site_fract_z
_atom_site_U_iso_or_equiv
_atom_site_thermal_displace_type
_atom_site_occupancy
_atom_site_calc_flag
_atom_site_refinement_flags
_atom_site_disorder_group
Zr Zr 0.076673(9) 0.620267(7) 0.196682(6) 0.01319(2) Uani 1 d . .
Cl1 Cl 0.22022(3) 0.49884(2) 0.14812(2) 0.02296(5) Uani 1 d . .
Cl2 Cl -0.08929(3) 0.50047(2) 0.21499(2) 0.02230(5) Uani 1 d . .
Si1A Si -0.27826(3) 0.68630(3) 0.11630(2) 0.02150(6) Uani 1 d . .
H1A H -0.28453 0.68288 0.17681 0.026 Uiso 1 calc R .
Si1B Si 0.43052(3) 0.67585(3) 0.27279(2) 0.02056(6) Uani 1 d . .
H1B H 0.42557 0.67376 0.21108 0.025 Uiso 1 calc R .
C1A C 0.08310(10) 0.68836(9) 0.04792(6) 0.0182(2) Uani 1 d . .
C2A C 0.09090(10) 0.77284(8) 0.10190(7) 0.0171(2) Uani 1 d . .
C3A C -0.02484(10) 0.77620(8) 0.13700(6) 0.01633(15) Uani 1 d . .
H3A H -0.05158 0.83276 0.17020 0.020 Uiso 1 calc R .
C4A C -0.10645(10) 0.69753(8) 0.10231(7) 0.0168(2) Uani 1 d . .
C5A C -0.03697(11) 0.64034(9) 0.05087(7) 0.0185(2) Uani 1 d . .
H5A H -0.07285 0.58470 0.01385 0.022 Uiso 1 calc R .
C6A C 0.19764(11) 0.83877(9) 0.10845(8) 0.0227(2) Uani 1 d . .
H6A H 0.20425 0.89416 0.14499 0.027 Uiso 1 calc R .
C7A C 0.29000(12) 0.81961(12) 0.06046(9) 0.0286(3) Uani 1 d . .
H7A H 0.35957 0.86424 0.06216 0.034 Uiso 1 calc R .
C8A C 0.28430(13) 0.73425(12) 0.00796(9) 0.0292(3) Uani 1 d . .
H8A H 0.35121 0.72255 -0.02333 0.035 Uiso 1 calc R .
C9A C 0.18413(12) 0.66859(11) 0.00168(8) 0.0247(2) Uani 1 d . .
H9A H 0.18217 0.61139 -0.03264 0.030 Uiso 1 calc R .
C10A C -0.35869(14) 0.57664(12) 0.06230(11) 0.0340(3) Uani 1 d . .
H10A H -0.3245 0.5198 0.0868 0.051 Uiso 1 calc R .
H11A H -0.3476 0.5774 0.0079 0.051 Uiso 1 calc R .
H12A H -0.4435 0.5789 0.0657 0.051 Uiso 1 calc R .
C11A C -0.3541(2) 0.80438(14) 0.0712(2) 0.0478(5) Uani 1 d . .
H13A H -0.3012 0.8606 0.0915 0.072 Uiso 1 calc R .
H14A H -0.4376 0.8117 0.0877 0.072 Uiso 1 calc R .
H15A H -0.3628 0.8017 0.0111 0.072 Uiso 1 calc R .
C1B C 0.09158(10) 0.61170(8) 0.36000(6) 0.0170(2) Uani 1 d . .
C2B C 0.06565(10) 0.71212(8) 0.33198(6) 0.01604(15) Uani 1 d . .
C3B C 0.17323(10) 0.74597(8) 0.29604(6) 0.01631(15) Uani 1 d . .
H3B H 0.18963 0.81664 0.28192 0.020 Uiso 1 calc R .
C4B C 0.26508(10) 0.66740(8) 0.30101(7) 0.0171(2) Uani 1 d . .
C5B C 0.21133(11) 0.58369(8) 0.33729(7) 0.0180(2) Uani 1 d . .
H5B H 0.25663 0.51971 0.35284 0.022 Uiso 1 calc R .
C6B C -0.05065(11) 0.75941(9) 0.34427(7) 0.0200(2) Uani 1 d . .
H6B H -0.07021 0.82482 0.32438 0.024 Uiso 1 calc R .
C7B C -0.13313(12) 0.70786(11) 0.38551(8) 0.0241(2) Uani 1 d . .
H7B H -0.21029 0.73852 0.39456 0.029 Uiso 1 calc R .
C8B C -0.10556(12) 0.60905(10) 0.41518(7) 0.0243(2) Uani 1 d . .
H8B H -0.16414 0.57618 0.44445 0.029 Uiso 1 calc R .
C9B C 0.00333(12) 0.56039(9) 0.40248(7) 0.0215(2) Uani 1 d . .
H9B H 0.01950 0.49421 0.42151 0.026 Uiso 1 calc R .
C10B C 0.52424(15) 0.56733(13) 0.31998(13) 0.0375(3) Uani 1 d . .
H10B H 0.4851 0.5085 0.2992 0.056 Uiso 1 calc R .
H11B H 0.5280 0.5690 0.3775 0.056 Uiso 1 calc R .
H12B H 0.6066 0.5702 0.3068 0.056 Uiso 1 calc R .
C11B C 0.4998(2) 0.79716(12) 0.31305(13) 0.0369(3) Uani 1 d . .
H13B H 0.4472 0.8475 0.2924 0.055 Uiso 1 calc R .
H14B H 0.5773 0.8056 0.2969 0.055 Uiso 1 calc R .
H15B H 0.5086 0.7975 0.3694 0.055 Uiso 1 calc R .

loop_
_atom_type_symbol
_atom_type_description
_atom_type_scat_dispersion_real
_atom_type_scat_dispersion_imag
_atom_type_scat_source
C C 0.0033 0.0016 'International Tables Vol C Tables 4.2.6.8 and 6.1.1.4'
H H 0.0000 0.0000 'International Tables Vol C Tables 4.2.6.8 and 6.1.1.4'
Si Si 0.0817 0.0704 'International Tables Vol C Tables 4.2.6.8 and 6.1.1.4'
Cl Cl 0.1484 0.1585 'International Tables Vol C Tables 4.2.6.8 and 6.1.1.4'
Zr Zr -2.9673 0.5597 'International Tables Vol C Tables 4.2.6.8 and 6.1.1.4'

loop_
_geom_angle_atom_site_label_1
_geom_angle_atom_site_label_2
_geom_angle_atom_site_label_3
_geom_angle
_geom_angle_site_symmetry_1
_geom_angle_site_symmetry_3
_geom_angle_publ_flag
Cl2 Zr Cl1 95.572(11) . . ?
C10A Si1A C11A 110.26(9) . . ?
C10A Si1A C4A 113.05(6) . . ?
C11A Si1A C4A 104.56(7) . . ?
C4A Si1A H1A 109.6 . . ?
C10B Si1B C11B 112.43(9) . . ?
C10B Si1B C4B 108.13(6) . . ?
C11B Si1B C4B 107.41(6) . . ?
C4B Si1B H1B 109.6 . . ?
C9A C1A C2A 119.63(11) . . ?
C9A C1A C5A 132.61(11) . . ?
C2A C1A C5A 107.73(9) . . ?
C6A C2A C1A 120.57(10) . . ?
C6A C2A C3A 132.00(11) . . ?
C1A C2A C3A 107.30(9) . . ?
C4A C3A C2A 108.94(9) . . ?
C5A C4A C3A 107.14(9) . . ?
C5A C4A Si1A 128.93(8) . . ?
C3A C4A Si1A 123.61(8) . . ?
C4A C5A C1A 108.65(10) . . ?
C7A C6A C2A 118.04(13) . . ?
C6A C7A C8A 121.67(12) . . ?
C9A C8A C7A 121.50(12) . . ?
C8A C9A C1A 118.52(13) . . ?
C9B C1B C5B 132.53(10) . . ?
C9B C1B C2B 120.00(10) . . ?
C5B C1B C2B 107.47(9) . . ?
C6B C2B C3B 132.44(10) . . ?
C6B C2B C1B 120.02(10) . . ?
C3B C2B C1B 107.52(9) . . ?
C4B C3B C2B 108.75(9) . . ?
C5B C4B C3B 106.98(9) . . ?
C5B C4B Si1B 126.42(8) . . ?
C3B C4B Si1B 126.44(8) . . ?
C1B C5B C4B 109.10(9) . . ?
C7B C6B C2B 118.32(11) . . ?
C6B C7B C8B 121.50(11) . . ?
C9B C8B C7B 121.76(11) . . ?
C8B C9B C1B 118.35(11) . . ?

loop_
_geom_bond_atom_site_label_1
_geom_bond_atom_site_label_2
_geom_bond_distance
_geom_bond_site_symmetry_2
_geom_bond_publ_flag
Zr Cl2 2.4421(3) . ?
Zr Cl1 2.4487(3) . ?
Zr C1A 2.6036(10) . ?
Zr C1B 2.6461(10) . ?
Zr C2A 2.5880(10) . ?
Zr C2B 2.5470(10) . ?
Zr C3A 2.4888(10) . ?
Zr C3B 2.4560(10) . ?
Zr C4A 2.5153(10) . ?
Zr C4B 2.5041(11) . ?
Zr C5A 2.5119(11) . ?
Zr C5B 2.5589(11) . ?
Si1A C10A 1.8586(15) . ?
Si1A C11A 1.880(2) . ?
Si1A C4A 1.8818(11) . ?
Si1A H1A 1.00 . ?
Si1B C10B 1.866(2) . ?
Si1B C11B 1.868(2) . ?
Si1B C4B 1.8889(11) . ?
Si1B H1B 1.00 . ?
C1A C9A 1.429(2) . ?
C1A C2A 1.432(2) . ?
C1A C5A 1.438(2) . ?
C2A C6A 1.432(2) . ?
C2A C3A 1.4353(15) . ?
C3A C4A 1.4297(15) . ?
C4A C5A 1.4252(15) . ?
C6A C7A 1.371(2) . ?
C7A C8A 1.428(2) . ?
C8A C9A 1.376(2) . ?
C1B C9B 1.4268(15) . ?
C1B C5B 1.430(2) . ?
C1B C2B 1.4394(15) . ?
C2B C6B 1.4320(15) . ?
C2B C3B 1.4368(15) . ?
C3B C4B 1.4333(15) . ?
C4B C5B 1.4313(15) . ?
C6B C7B 1.372(2) . ?
C7B C8B 1.430(2) . ?
C8B C9B 1.373(2) . ?

loop_
_geom_torsion_atom_site_label_1
_geom_torsion_atom_site_label_2
_geom_torsion_atom_site_label_3
_geom_torsion_atom_site_label_4
_geom_torsion
_geom_torsion_site_symmetry_1
_geom_torsion_site_symmetry_2
_geom_torsion_site_symmetry_3
_geom_torsion_site_symmetry_4
_geom_torsion_publ_flag
C10A Si1A C4A C3A 179.26(10) . . . . ?
C11A Si1A C4A C3A 59.30(12) . . . . ?
C10B Si1B C4B C3B 163.23(11) . . . . ?
C11B Si1B C4B C3B 41.68(12) . . . . ?
